data_4002857
loop_
_publ_author_name
'De Bastiani, Michele'
'Dursun, Ibrahim'
'Zhang, Yuhai'
'Alshankiti, Buthainah A.'
'Miao, Xiao-He'
'Yin, Jun'
'Yengel, Emre'
'Alarousu, Erkki'
'Turedi, Bekir'
'Almutlaq, Jawaher M.'
'Saidaminov, Makhsud I.'
'Mitra, Somak'
'Gereige, Issam'
'AlSaggaf, Ahmed'
'Zhu, Yihan'
'Han, Yu'
'Roqan, Iman S.'
'Bredas, Jean-Luc'
'Mohammed, Omar F.'
'Bakr, Osman M.'

_publ_section_title
;
 Inside Perovskites: Quantum Luminescence from Bulk Cs4PbBr6 Single
 Crystals
;
_journal_issue 17
_journal_name_full 'Chemistry of Materials'
_journal_page_first 7108
_journal_paper_doi 10.1021/acs.chemmater.7b02415
_journal_volume 29
_journal_year 2017
_chemical_formula_moiety 'Br6 Cs4 Pb1'
_chemical_formula_sum 'Br6 Cs4 Pb'
_chemical_formula_weight 1218.24
_space_group_crystal_system trigonal
_space_group_IT_number 167
_space_group_name_Hall '-R 3 2"c'
_space_group_name_H-M_alt 'R -3 c :H'
_symmetry_space_group_name_Hall '-R 3 2"c'
_symmetry_space_group_name_H-M 'R -3 c :H'
_atom_sites_solution_primary direct
_audit_creation_date 2016-12-05
_audit_creation_method
;
Olex2 1.2
(compiled 2015.01.26 svn.r3150 for OlexSys, GUI svn.r4998)
;
_audit_update_record
;
2016-12-06 # Formatted by publCIF

;
_cell_angle_alpha 90
_cell_angle_beta 90
_cell_angle_gamma 120
_cell_formula_units_Z 6
_cell_length_a 13.7222(3)
_cell_length_b 13.7222(3)
_cell_length_c 17.2990(4)
_cell_measurement_reflns_used 8849
_cell_measurement_temperature 293(2)
_cell_measurement_theta_max 30.2010
_cell_measurement_theta_min 4.1340
_cell_volume 2820.97(11)
_computing_cell_refinement 'CrysAlisPro 1.171.38.43f (Rigaku OD, 2015)'
_computing_data_collection 'CrysAlisPro 1.171.38.43f (Rigaku OD, 2015)'
_computing_data_reduction 'CrysAlisPro 1.171.38.43f (Rigaku OD, 2015)'
_computing_molecular_graphics 'Olex2 (Dolomanov et al., 2009)'
_computing_publication_material 'Olex2 (Dolomanov et al., 2009)'
_computing_structure_refinement 'XL (Sheldrick, 2008)'
_computing_structure_solution 'XS (Sheldrick, 2008)'
_diffrn_ambient_temperature 293(2)
_diffrn_detector 'CCD plate'
_diffrn_detector_area_resol_mean 10.3782
_diffrn_detector_type Atlas
_diffrn_measured_fraction_theta_full 0.997
_diffrn_measured_fraction_theta_max 0.984
_diffrn_measurement_details
;
List of Runs (angles in degrees, time in seconds):

  # Type    Start    End  Width  t~exp~   \w     \q     \k     \f   Frames
--------------------------------------------------------------------------
  1  \w    -14.00  27.00   1.00   22.50    --  -12.68 -99.00-180.00   41
  2  \w    -84.00 -35.00   1.00   22.50    --  -12.68 148.00 -77.54   49
  3  \w    -10.00  87.00   1.00   22.50    --   12.99  37.00  90.00   97
  4  \w     -5.00  86.00   1.00   22.50    --   12.99  37.00-180.00   91
  5  \w    -61.00  35.00   1.00   22.50    --   12.99 -37.00  30.00   96
  6  \w     -7.00  54.00   1.00   22.50    --   12.99 -99.00 150.00   61
  7  \w    -12.00  54.00   1.00   22.50    --   12.99 -99.00 -90.00   66
  8  \w    -10.00  83.00   1.00   22.50    --   12.99  37.00   0.00   93
  9  \w     54.00  80.00   1.00   22.50    --   12.99  37.00-150.00   26
;
_diffrn_measurement_device 'four-circle diffractometer'
_diffrn_measurement_device_type 'SuperNova, Dual, Cu at zero, Atlas'
_diffrn_measurement_method '\w scans'
_diffrn_orient_matrix_type 'CrysAlisPro convention (1999,Acta A55,543-557)'
_diffrn_orient_matrix_UB_11 0.0442692000
_diffrn_orient_matrix_UB_12 0.0199570000
_diffrn_orient_matrix_UB_13 -0.0274408000
_diffrn_orient_matrix_UB_21 0.0398966000
_diffrn_orient_matrix_UB_22 0.0181770000
_diffrn_orient_matrix_UB_23 0.0304581000
_diffrn_orient_matrix_UB_31 -0.0032188000
_diffrn_orient_matrix_UB_32 -0.0532146000
_diffrn_orient_matrix_UB_33 0.0001100000
_diffrn_radiation_monochromator mirror
_diffrn_radiation_probe x-ray
_diffrn_radiation_type MoK\a
_diffrn_radiation_wavelength 0.71073
_diffrn_reflns_av_R_equivalents 0.1378
_diffrn_reflns_av_unetI/netI 0.0400
_diffrn_reflns_Laue_measured_fraction_full 0.997
_diffrn_reflns_Laue_measured_fraction_max 0.984
_diffrn_reflns_limit_h_max 19
_diffrn_reflns_limit_h_min -17
_diffrn_reflns_limit_k_max 19
_diffrn_reflns_limit_k_min -18
_diffrn_reflns_limit_l_max 24
_diffrn_reflns_limit_l_min -24
_diffrn_reflns_number 15644
_diffrn_reflns_point_group_measured_fraction_full 0.997
_diffrn_reflns_point_group_measured_fraction_max 0.984
_diffrn_reflns_theta_full 26.000
_diffrn_reflns_theta_max 30.460
_diffrn_reflns_theta_min 4.161
_diffrn_source 'micro-focus sealed X-ray tube'
_diffrn_source_type 'SuperNova (Mo) X-ray Source'
_exptl_absorpt_coefficient_mu 29.313
_exptl_absorpt_correction_T_max 1.00000
_exptl_absorpt_correction_T_min 0.06764
_exptl_absorpt_correction_type multi-scan
_exptl_absorpt_process_details
;
CrysAlisPro 1.171.38.43f (Rigaku Oxford Diffraction, 2015)
Empirical absorption correction using spherical harmonics,
 implemented in SCALE3 ABSPACK scaling algorithm.
;
_exptl_crystal_colour yellow
_exptl_crystal_density_diffrn 4.303
_exptl_crystal_description block
_exptl_crystal_F_000 2908
_exptl_crystal_size_max 0.099
_exptl_crystal_size_mid 0.053
_exptl_crystal_size_min 0.026
_refine_diff_density_max 3.287
_refine_diff_density_min -3.367
_refine_diff_density_rms 0.374
_refine_ls_extinction_method none
_refine_ls_goodness_of_fit_ref 1.071
_refine_ls_hydrogen_treatment undef
_refine_ls_matrix_type full
_refine_ls_number_parameters 19
_refine_ls_number_reflns 938
_refine_ls_number_restraints 0
_refine_ls_restrained_S_all 1.071
_refine_ls_R_factor_all 0.0473
_refine_ls_R_factor_gt 0.0430
_refine_ls_shift/su_max 0.000
_refine_ls_shift/su_mean 0.000
_refine_ls_structure_factor_coef Fsqd
_refine_ls_weighting_details 'w=1/[\s^2^(Fo^2^)+(0.1000P)^2^] where P=(Fo^2^+2Fc^2^)/3'
_refine_ls_weighting_scheme calc
_refine_ls_wR_factor_gt 0.1309
_refine_ls_wR_factor_ref 0.1376
_reflns_Friedel_coverage 0.000
_reflns_number_gt 857
_reflns_number_total 938
_reflns_threshold_expression 'I > 2\s(I)'
_cod_data_source_file cm7b02415_si_001.cif
_cod_data_source_block cs4pbbr6-8
_cod_depositor_comments
;

2022-02-21
Space group name changed to comply with IUCR recomendations
                 miguel
;
_cod_original_cell_volume 2820.98(13)
_cod_original_formula_sum 'Br6 Cs4 Pb1'
_cod_database_code 4002857
_publcif_datablock.id {a300091f-f3e2-40b2-b4ba-223c6c6c093f}

_chemical_oxdiff_formula 'C18 H18 n18 Cs4 Pb1 Br6'
_shelx_space_group_comment
;
The symmetry employed for this shelxl refinement is uniquely defined
by the following loop, which should always be used as a source of
symmetry information in preference to the above space-group names.
They are only intended as comments.
;
_reflns_odcompleteness_completeness 99.63
_reflns_odcompleteness_iscentric 1
_reflns_odcompleteness_theta 27.42
_olex2_refinement_description
;
;
_shelx_shelxl_version_number 2014/7
_olex2_submission_special_instructions 'No special instructions were received'
_oxdiff_exptl_absorpt_empirical_details
;
Empirical correction (ABSPACK) includes:
- Absorption correction using spherical harmonics
- Frame scaling
;
_oxdiff_exptl_absorpt_empirical_full_max 6.429
_oxdiff_exptl_absorpt_empirical_full_min 0.493
_publcif_info_exptl_table_max_cols 4
_publcif_info_exptl_table_use_headnotes n

loop_
_space_group_symop_operation_xyz
'x, y, z'
'-y, x-y, z'
'-x+y, -x, z'
'x-y, -y, -z+1/2'
'-x, -x+y, -z+1/2'
'y, x, -z+1/2'
'x+2/3, y+1/3, z+1/3'
'-y+2/3, x-y+1/3, z+1/3'
'-x+y+2/3, -x+1/3, z+1/3'
'x-y+2/3, -y+1/3, -z+5/6'
'-x+2/3, -x+y+1/3, -z+5/6'
'y+2/3, x+1/3, -z+5/6'
'x+1/3, y+2/3, z+2/3'
'-y+1/3, x-y+2/3, z+2/3'
'-x+y+1/3, -x+2/3, z+2/3'
'x-y+1/3, -y+2/3, -z+7/6'
'-x+1/3, -x+y+2/3, -z+7/6'
'y+1/3, x+2/3, -z+7/6'
'-x, -y, -z'
'y, -x+y, -z'
'x-y, x, -z'
'-x+y, y, z-1/2'
'x, x-y, z-1/2'
'-y, -x, z-1/2'
'-x+2/3, -y+1/3, -z+1/3'
'y+2/3, -x+y+1/3, -z+1/3'
'x-y+2/3, x+1/3, -z+1/3'
'-x+y+2/3, y+1/3, z-1/6'
'x+2/3, x-y+1/3, z-1/6'
'-y+2/3, -x+1/3, z-1/6'
'-x+1/3, -y+2/3, -z+2/3'
'y+1/3, -x+y+2/3, -z+2/3'
'x-y+1/3, x+2/3, -z+2/3'
'-x+y+1/3, y+2/3, z+1/6'
'x+1/3, x-y+2/3, z+1/6'
'-y+1/3, -x+2/3, z+1/6'

loop_
_atom_site_label
_atom_site_type_symbol
_atom_site_fract_x
_atom_site_fract_y
_atom_site_fract_z
_atom_site_U_iso_or_equiv
_atom_site_adp_type
_atom_site_occupancy
_atom_site_site_symmetry_order
_atom_site_calc_flag
_atom_site_refinement_flags_posn
_atom_site_refinement_flags_adp
_atom_site_refinement_flags_occupancy
Pb1 Pb 0.0000 0.0000 0.0000 0.0253(2) Uani 1 6 d S T P
Cs2 Cs -0.29160(5) -0.3333 -0.0833 0.0379(3) Uani 1 2 d S T P
Cs3 Cs 0.0000 0.0000 0.2500 0.0487(4) Uani 1 6 d S T P
Br4 Br 0.02899(7) -0.16358(6) -0.10147(4) 0.0375(3) Uani 1 1 d . . .

loop_
_atom_site_aniso_label
_atom_site_aniso_U_11
_atom_site_aniso_U_22
_atom_site_aniso_U_33
_atom_site_aniso_U_23
_atom_site_aniso_U_13
_atom_site_aniso_U_12
Pb1 0.0277(3) 0.0277(3) 0.0203(4) 0.000 0.000 0.01387(14)
Cs2 0.0397(3) 0.0356(4) 0.0369(5) -0.0060(2) -0.00300(11) 0.01782(18)
Cs3 0.0628(6) 0.0628(6) 0.0206(7) 0.000 0.000 0.0314(3)
Br4 0.0451(4) 0.0352(4) 0.0332(5) -0.0033(2) 0.0006(3) 0.0209(3)

loop_
_atom_type_symbol
_atom_type_description
_atom_type_scat_dispersion_real
_atom_type_scat_dispersion_imag
_atom_type_scat_source
Br Br -0.2901 2.4595 'International Tables Vol C Tables 4.2.6.8 and 6.1.1.4'
Cs Cs -0.3680 2.1192 'International Tables Vol C Tables 4.2.6.8 and 6.1.1.4'
Pb Pb -3.3944 10.1111 'International Tables Vol C Tables 4.2.6.8 and 6.1.1.4'

loop_
_exptl_crystal_face_index_h
_exptl_crystal_face_index_k
_exptl_crystal_face_index_l
_exptl_crystal_face_perp_dist
-9 19 0 0.0426
14 -3 16 0.0181
-15 6 -15 0.0187
10 -3 21 0.0132
9 -1 21 0.0148
-10 3 -21 0.0116
-4 -4 22 0.0151
-6 -2 22 0.0148
-7 0 23 0.0164
7 0 -23 0.0148
0 -16 -9 0.0436
0 15 9 0.0423
5 -18 5 0.0493

loop_
_geom_angle_atom_site_label_1
_geom_angle_atom_site_label_2
_geom_angle_atom_site_label_3
_geom_angle
_geom_angle_site_symmetry_1
_geom_angle_site_symmetry_3
Cs2 Pb1 Cs2 180.0 2 20
Cs2 Pb1 Cs2 110.456(1) 20 19
Cs2 Pb1 Cs2 180.0 19 .
Cs2 Pb1 Cs2 69.544(1) 20 .
Cs2 Pb1 Cs2 110.456(1) 2 .
Cs2 Pb1 Cs2 69.544(1) 2 19
Cs3 Pb1 Cs2 71.531(1) 19 .
Cs3 Pb1 Cs2 71.532(1) . 19
Cs3 Pb1 Cs2 71.532(1) . 20
Cs3 Pb1 Cs2 108.468(1) . 2
Cs3 Pb1 Cs2 108.469(1) . .
Cs3 Pb1 Cs2 108.468(1) 19 19
Cs3 Pb1 Cs2 108.468(1) 19 20
Cs3 Pb1 Cs2 71.532(1) 19 2
Cs3 Pb1 Cs3 180.0 . 19
Br4 Pb1 Cs2 126.092(15) 20 19
Br4 Pb1 Cs2 125.918(16) 19 2
Br4 Pb1 Cs2 56.408(16) 2 2
Br4 Pb1 Cs2 53.908(15) 3 20
Br4 Pb1 Cs2 123.592(16) 20 2
Br4 Pb1 Cs2 54.082(16) 19 20
Br4 Pb1 Cs2 125.918(16) . 20
Br4 Pb1 Cs2 56.408(16) 20 20
Br4 Pb1 Cs2 53.908(15) 20 .
Br4 Pb1 Cs2 53.908(15) 21 2
Br4 Pb1 Cs2 123.591(16) . 19
Br4 Pb1 Cs2 54.081(16) 21 19
Br4 Pb1 Cs2 125.919(16) 3 19
Br4 Pb1 Cs2 126.092(15) 3 2
Br4 Pb1 Cs2 56.408(16) . .
Br4 Pb1 Cs2 126.092(15) 21 20
Br4 Pb1 Cs2 56.409(16) 19 19
Br4 Pb1 Cs2 123.592(16) 19 .
Br4 Pb1 Cs2 123.592(16) 2 20
Br4 Pb1 Cs2 126.092(15) 2 .
Br4 Pb1 Cs2 54.082(16) . 2
Br4 Pb1 Cs2 53.908(15) 2 19
Br4 Pb1 Cs2 54.082(16) 3 .
Br4 Pb1 Cs2 125.918(16) 21 .
Br4 Pb1 Cs3 125.423(15) 19 19
Br4 Pb1 Cs3 125.423(15) 21 19
Br4 Pb1 Cs3 54.577(15) 20 .
Br4 Pb1 Cs3 54.577(15) . 19
Br4 Pb1 Cs3 125.423(15) 3 .
Br4 Pb1 Cs3 54.577(15) 19 .
Br4 Pb1 Cs3 125.423(15) . .
Br4 Pb1 Cs3 125.423(15) 20 19
Br4 Pb1 Cs3 54.577(15) 21 .
Br4 Pb1 Cs3 54.577(15) 3 19
Br4 Pb1 Cs3 54.577(15) 2 19
Br4 Pb1 Cs3 125.423(15) 2 .
Br4 Pb1 Br4 89.78(2) 3 2
Br4 Pb1 Br4 90.22(2) 3 20
Br4 Pb1 Br4 180.00(2) 20 2
Br4 Pb1 Br4 180.00(3) 21 3
Br4 Pb1 Br4 89.78(2) 21 19
Br4 Pb1 Br4 89.78(2) . 3
Br4 Pb1 Br4 180.00(3) . 19
Br4 Pb1 Br4 90.22(2) . 20
Br4 Pb1 Br4 89.78(2) . 2
Br4 Pb1 Br4 90.22(2) 19 2
Br4 Pb1 Br4 90.22(2) . 21
Br4 Pb1 Br4 89.78(2) 21 20
Br4 Pb1 Br4 90.22(2) 3 19
Br4 Pb1 Br4 90.22(2) 21 2
Br4 Pb1 Br4 89.78(2) 19 20
Pb1 Cs2 Pb1 135.739(14) . 10_444
Pb1 Cs2 Cs2 160.709(9) 10_444 20
Pb1 Cs2 Cs2 55.2 . 20
Pb1 Cs2 Cs3 112.130(7) 10_444 13_444
Pb1 Cs2 Cs3 112.131(7) . 13_444
Cs3 Cs2 Cs2 60.280(5) 13_444 20
Br4 Cs2 Pb1 41.265(11) 10_444 10_444
Br4 Cs2 Pb1 114.149(13) 36_445 10_444
Br4 Cs2 Pb1 41.494(11) 29_445 10_444
Br4 Cs2 Pb1 125.995(16) 29_445 .
Br4 Cs2 Pb1 41.480(11) 3 .
Br4 Cs2 Pb1 97.738(12) 36_445 .
Br4 Cs2 Pb1 153.844(14) 12_444 .
Br4 Cs2 Pb1 96.576(14) 10_444 .
Br4 Cs2 Pb1 41.493(11) 20 .
Br4 Cs2 Pb1 96.577(14) . 10_444
Br4 Cs2 Pb1 125.994(16) 20 10_444
Br4 Cs2 Pb1 97.737(12) 33_444 10_444
Br4 Cs2 Pb1 153.844(14) 3 10_444
Br4 Cs2 Pb1 41.264(11) . .
Br4 Cs2 Pb1 41.480(11) 12_444 10_444
Br4 Cs2 Pb1 114.151(13) 33_444 .
Br4 Cs2 Cs2 47.397(14) 20 20
Br4 Cs2 Cs2 136.533(11) 10_444 20
Br4 Cs2 Cs2 47.356(14) 36_445 20
Br4 Cs2 Cs2 87.814(13) 33_444 20
Br4 Cs2 Cs2 120.487(18) 12_444 20
Br4 Cs2 Cs2 96.471(11) . 20
Br4 Cs2 Cs2 152.774(13) 29_445 20
Br4 Cs2 Cs2 45.359(12) 3 20
Br4 Cs2 Cs3 102.365(15) 20 13_444
Br4 Cs2 Cs3 78.641(15) 3 13_444
Br4 Cs2 Cs3 78.639(15) 12_444 13_444
Br4 Cs2 Cs3 43.804(13) 33_444 13_444
Br4 Cs2 Cs3 43.804(13) 36_445 13_444
Br4 Cs2 Cs3 102.363(15) 29_445 13_444
Br4 Cs2 Cs3 147.742(11) 10_444 13_444
Br4 Cs2 Cs3 147.742(11) . 13_444
Br4 Cs2 Br4 134.963(14) 20 33_444
Br4 Cs2 Br4 70.92(2) 29_445 12_444
Br4 Cs2 Br4 134.961(14) 29_445 36_445
Br4 Cs2 Br4 89.243(19) 29_445 .
Br4 Cs2 Br4 157.28(3) 3 12_444
Br4 Cs2 Br4 66.572(19) 29_445 33_444
Br4 Cs2 Br4 114.278(19) 20 12_444
Br4 Cs2 Br4 120.367(8) 33_444 .
Br4 Cs2 Br4 69.58(2) 20 .
Br4 Cs2 Br4 73.13(2) 3 33_444
Br4 Cs2 Br4 66.574(19) 20 36_445
Br4 Cs2 Br4 69.58(2) 29_445 10_444
Br4 Cs2 Br4 64.52(2) 10_444 .
Br4 Cs2 Br4 90.333(17) 12_444 33_444
Br4 Cs2 Br4 69.17(2) 3 .
Br4 Cs2 Br4 133.524(15) 12_444 .
Br4 Cs2 Br4 135.652(19) 36_445 .
Br4 Cs2 Br4 87.61(3) 36_445 33_444
Br4 Cs2 Br4 70.92(2) 20 3
Br4 Cs2 Br4 155.27(3) 20 29_445
Br4 Cs2 Br4 69.18(2) 12_444 10_444
Br4 Cs2 Br4 89.242(19) 20 10_444
Br4 Cs2 Br4 135.652(19) 33_444 10_444
Br4 Cs2 Br4 73.13(2) 12_444 36_445
Br4 Cs2 Br4 90.334(17) 3 36_445
Br4 Cs2 Br4 114.278(19) 29_445 3
Br4 Cs2 Br4 133.523(15) 3 10_444
Br4 Cs2 Br4 120.366(8) 36_445 10_444
Pb1 Cs3 Pb1 180.0 4 .
Pb1 Cs3 Cs2 90.0 . 8_455
Pb1 Cs3 Cs2 90.0 . 9_445
Pb1 Cs3 Cs2 90.0 4 8_455
Pb1 Cs3 Cs2 90.0 4 9_445
Pb1 Cs3 Cs2 123.742(2) 4 20
Pb1 Cs3 Cs2 90.0 4 7
Pb1 Cs3 Cs2 90.0 . 7
Pb1 Cs3 Cs2 56.258(2) . 20
Cs2 Cs3 Cs2 70.715(6) 8_455 20
Cs2 Cs3 Cs2 120.0 7 9_445
Cs2 Cs3 Cs2 120.0 7 8_455
Cs2 Cs3 Cs2 145.695(3) 7 20
Cs2 Cs3 Cs2 120.0 9_445 8_455
Cs2 Cs3 Cs2 60.279(5) 9_445 20
Br4 Cs3 Pb1 136.156(11) 21 4
Br4 Cs3 Pb1 43.844(11) 21 .
Br4 Cs3 Pb1 136.156(11) 24_556 .
Br4 Cs3 Pb1 43.844(11) 24_556 4
Br4 Cs3 Pb1 43.844(11) 22_556 4
Br4 Cs3 Pb1 136.156(11) 23_556 .
Br4 Cs3 Pb1 43.844(11) 20 .
Br4 Cs3 Pb1 43.844(11) 19 .
Br4 Cs3 Pb1 136.156(11) 19 4
Br4 Cs3 Pb1 136.156(11) 20 4
Br4 Cs3 Pb1 136.156(11) 22_556 .
Br4 Cs3 Pb1 43.844(11) 23_556 4
Br4 Cs3 Cs2 105.024(12) 20 7
Br4 Cs3 Cs2 105.023(12) 24_556 9_445
Br4 Cs3 Cs2 115.259(13) 24_556 8_455
Br4 Cs3 Cs2 46.693(11) 19 8_455
Br4 Cs3 Cs2 115.261(13) 21 9_445
Br4 Cs3 Cs2 115.260(13) 20 8_455
Br4 Cs3 Cs2 115.258(13) 23_556 9_445
Br4 Cs3 Cs2 105.022(12) 23_556 7
Br4 Cs3 Cs2 46.691(11) 22_556 9_445
Br4 Cs3 Cs2 89.770(13) 22_556 20
Br4 Cs3 Cs2 46.692(11) 23_556 8_455
Br4 Cs3 Cs2 46.692(11) 24_556 7
Br4 Cs3 Cs2 105.024(12) 21 8_455
Br4 Cs3 Cs2 105.022(12) 22_556 8_455
Br4 Cs3 Cs2 47.460(14) 20 20
Br4 Cs3 Cs2 115.259(13) 22_556 7
Br4 Cs3 Cs2 163.327(12) 24_556 20
Br4 Cs3 Cs2 104.352(13) 23_556 20
Br4 Cs3 Cs2 100.092(11) 21 20
Br4 Cs3 Cs2 46.693(11) 21 7
Br4 Cs3 Cs2 105.022(12) 19 9_445
Br4 Cs3 Cs2 45.497(13) 19 20
Br4 Cs3 Cs2 115.260(13) 19 7
Br4 Cs3 Cs2 46.693(11) 20 9_445
Br4 Cs3 Br4 73.725(18) 23_556 24_556
Br4 Cs3 Br4 73.725(18) 24_556 22_556
Br4 Cs3 Br4 129.48(3) 20 24_556
Br4 Cs3 Br4 149.95(2) 20 23_556
Br4 Cs3 Br4 129.48(3) 23_556 21
Br4 Cs3 Br4 93.38(2) 24_556 21
Br4 Cs3 Br4 93.38(2) 23_556 19
Br4 Cs3 Br4 73.725(18) 20 19
Br4 Cs3 Br4 149.95(2) 22_556 21
Br4 Cs3 Br4 73.725(18) 20 21
Br4 Cs3 Br4 149.95(2) 24_556 19
Br4 Cs3 Br4 73.725(18) 23_556 22_556
Br4 Cs3 Br4 129.48(3) 22_556 19
Br4 Cs3 Br4 73.725(18) 21 19
Br4 Cs3 Br4 93.38(2) 20 22_556
Pb1 Br4 Cs2 84.600(19) . 21
Pb1 Br4 Cs2 84.438(19) . 2
Pb1 Br4 Cs2 165.82(3) . 32_544
Pb1 Br4 Cs2 82.328(17) . .
Pb1 Br4 Cs3 81.579(16) . 19
Cs2 Br4 Cs2 106.87(2) 2 32_544
Cs2 Br4 Cs2 103.721(16) 21 32_544
Cs2 Br4 Cs2 86.570(15) 32_544 .
Cs2 Br4 Cs2 89.139(18) 21 2
Cs2 Br4 Cs2 87.302(17) 21 .
Cs2 Br4 Cs2 166.56(2) 2 .
Cs3 Br4 Cs2 89.202(18) 19 .
Cs3 Br4 Cs2 91.172(18) 19 2
Cs3 Br4 Cs2 89.504(19) 19 32_544
Cs3 Br4 Cs2 166.08(2) 19 21

loop_
_geom_bond_atom_site_label_1
_geom_bond_atom_site_label_2
_geom_bond_distance
_geom_bond_site_symmetry_2
Pb1 Cs2 4.5506(2) 2
Pb1 Cs2 4.5507(3) 19
Pb1 Cs2 4.5507(2) .
Pb1 Cs2 4.5506(2) 20
Pb1 Cs3 4.32475(11) .
Pb1 Cs3 4.32475(11) 19
Pb1 Br4 3.0284(7) 20
Pb1 Br4 3.0284(7) 19
Pb1 Br4 3.0284(7) 3
Pb1 Br4 3.0284(7) 2
Pb1 Br4 3.0284(7) 21
Pb1 Br4 3.0284(7) .
Cs2 Pb1 4.5506(3) 10_444
Cs2 Cs2 5.1906(2) 20
Cs2 Cs3 5.1467(6) 13_444
Cs2 Br4 3.7028(8) 12_444
Cs2 Br4 3.8249(10) .
Cs2 Br4 3.6937(8) 20
Cs2 Br4 3.7453(8) 36_445
Cs2 Br4 3.6936(8) 29_445
Cs2 Br4 3.8249(10) 10_444
Cs2 Br4 3.7453(8) 33_444
Cs2 Br4 3.7028(8) 3
Cs3 Pb1 4.32475(11) 4
Cs3 Cs2 5.1907(2) 20
Cs3 Cs2 5.1468(6) 9_445
Cs3 Cs2 5.1469(6) 8_455
Cs3 Cs2 5.1467(6) 7
Cs3 Br4 3.5626(8) 19
Cs3 Br4 3.5626(8) 24_556
Cs3 Br4 3.5626(8) 23_556
Cs3 Br4 3.5626(8) 22_556
Cs3 Br4 3.5626(8) 20
Cs3 Br4 3.5626(8) 21
Br4 Cs2 3.7455(8) 32_544
Br4 Cs2 3.6937(8) 21
Br4 Cs2 3.7028(8) 2
Br4 Cs3 3.5626(8) 19

loop_
_exptl_oxdiff_crystal_face_indexfrac_h
_exptl_oxdiff_crystal_face_indexfrac_k
_exptl_oxdiff_crystal_face_indexfrac_l
_exptl_oxdiff_crystal_face_x
_exptl_oxdiff_crystal_face_y
_exptl_oxdiff_crystal_face_z
-8.6043 19.3115 0.0061 0.0043 0.0079 -1.0000
13.9113 -2.6785 15.7664 0.1297 0.9865 0.0995
-14.9899 5.9825 -15.2619 -0.1254 -0.9542 -0.2718
10.0801 -3.0650 20.6202 -0.1808 0.9745 0.1329
9.0757 -0.6745 20.7948 -0.1823 0.9832 0.0090
-10.2096 3.3993 -20.5698 0.1803 -0.9721 -0.1503
-4.4771 -3.9235 21.9707 -0.8794 0.4192 0.2256
-5.5304 -1.8606 22.3842 -0.8962 0.4273 0.1193
-6.5426 0.2750 22.5373 -0.9026 0.4304 0.0089
6.5426 -0.2750 -22.5373 0.9026 -0.4304 -0.0089
-0.0080 -15.6383 -8.7534 -0.0722 -0.5512 0.8312
0.3521 15.3863 9.0394 0.0746 0.5690 -0.8189
5.3384 -18.3813 5.1659 -0.2723 0.0362 0.9615

loop_
_publcif_info_datablock.id
_publcif_info_datablock.publ_exptl
_publcif_info_datablock.publ_geom
_publcif_info_datablock.structure
{a300091f-f3e2-40b2-b4ba-223c6c6c093f} y y y

loop_
_publcif_info_exptl_table_extra_item
sin_theta_over_lambda_max

loop_
_publcif_info_tables.block_id
_publcif_info_tables.reference_item
{a300091f-f3e2-40b2-b4ba-223c6c6c093f} '_publcif_info_datablock.publ_exptl'

loop_
_publcif_info_cif.paper_type
EE
